data_4127262
loop_
_publ_author_name
'Nesbit, Mark A.'
'Oyala, Paul H.'
'Peters, Jonas C.'

_publ_section_title
;
 Characterization of the Earliest Intermediate of Fe-N<sub>2</sub>
 Protonation: CW and Pulse EPR Detection of an Fe-NNH Species and Its
 Evolution to Fe-NNH<sub>2</sub><sup/>.
;
_journal_issue 20
_journal_name_full 'Journal of the American Chemical Society'
_journal_page_first 8116
_journal_page_last 8127
_journal_paper_doi 10.1021/jacs.8b12082
_journal_volume 141
_journal_year 2019
_chemical_formula_moiety 'C96 H126 B Br Fe O6 P3'
_chemical_formula_sum 'C96 H126 B Br Fe O6 P3'
_chemical_formula_weight 1615.44
_space_group_crystal_system triclinic
_space_group_IT_number 2
_space_group_name_Hall '-P 1'
_space_group_name_H-M_alt 'P -1'
_symmetry_space_group_name_Hall '-P 1'
_symmetry_space_group_name_H-M 'P -1'
_atom_sites_solution_hydrogens geom
_audit_creation_date 2017-10-19
_audit_creation_method
;
Olex2 1.2
(compiled 2017.08.10 svn.r3458 for OlexSys, GUI svn.r5381)
;
_cell_angle_alpha 93.843(5)
_cell_angle_beta 90.086(5)
_cell_angle_gamma 109.902(5)
_cell_formula_units_Z 2
_cell_length_a 13.3439(11)
_cell_length_b 13.9184(11)
_cell_length_c 25.1806(19)
_cell_measurement_reflns_used 9312
_cell_measurement_temperature 100(2)
_cell_measurement_theta_max 79.6
_cell_measurement_theta_min 3.39
_cell_volume 4386.0(6)
_computing_molecular_graphics 'Olex2 (Dolomanov et al., 2009)'
_computing_publication_material 'Olex2 (Dolomanov et al., 2009)'
_computing_structure_refinement 'ShelXL (Sheldrick, 2015)'
_diffrn_ambient_temperature 99.99
_diffrn_measured_fraction_theta_full 0.993
_diffrn_measured_fraction_theta_max 0.937
_diffrn_measurement_device_type 'Bruker APEX-II CCD'
_diffrn_measurement_method '\f and \w scans'
_diffrn_radiation_type CuK\a
_diffrn_radiation_wavelength 1.54178
_diffrn_reflns_av_R_equivalents 0.1587
_diffrn_reflns_av_unetI/netI 0.0976
_diffrn_reflns_Laue_measured_fraction_full 0.993
_diffrn_reflns_Laue_measured_fraction_max 0.937
_diffrn_reflns_limit_h_max 17
_diffrn_reflns_limit_h_min -17
_diffrn_reflns_limit_k_max 17
_diffrn_reflns_limit_k_min -17
_diffrn_reflns_limit_l_max 32
_diffrn_reflns_limit_l_min -32
_diffrn_reflns_number 95174
_diffrn_reflns_point_group_measured_fraction_full 0.993
_diffrn_reflns_point_group_measured_fraction_max 0.937
_diffrn_reflns_theta_full 67.000
_diffrn_reflns_theta_max 86.680
_diffrn_reflns_theta_min 3.386
_exptl_absorpt_coefficient_mu 2.828
_exptl_absorpt_correction_T_max 0.7543
_exptl_absorpt_correction_T_min 0.5540
_exptl_absorpt_correction_type multi-scan
_exptl_absorpt_process_details
;
SADABS-2016/2 (Bruker,2016/2) was used for absorption correction.
wR2(int) was 0.1736 before and 0.1182 after correction.
The Ratio of minimum to maximum transmission is 0.7345.
The \l/2 correction factor is Not present.
;
_exptl_crystal_colour brown
_exptl_crystal_density_diffrn 1.223
_exptl_crystal_description block
_exptl_crystal_F_000 1722
_refine_diff_density_max 1.696
_refine_diff_density_min -1.968
_refine_diff_density_rms 0.162
_refine_ls_extinction_coef 0.00039(10)
_refine_ls_extinction_expression Fc^*^=kFc[1+0.001xFc^2^\l^3^/sin(2\q)]^-1/4^
_refine_ls_extinction_method SHELXL
_refine_ls_goodness_of_fit_ref 1.050
_refine_ls_hydrogen_treatment constr
_refine_ls_matrix_type full
_refine_ls_number_parameters 1004
_refine_ls_number_reflns 18705
_refine_ls_number_restraints 0
_refine_ls_restrained_S_all 1.050
_refine_ls_R_factor_all 0.1526
_refine_ls_R_factor_gt 0.1122
_refine_ls_shift/su_max 0.000
_refine_ls_shift/su_mean 0.000
_refine_ls_structure_factor_coef Fsqd
_refine_ls_weighting_details
;
 w=1/[\s^2^(Fo^2^)+(0.1128P)^2^+45.2958P]
 where P=(Fo^2^+2Fc^2^)/3
;
_refine_ls_weighting_scheme calc
_refine_ls_wR_factor_gt 0.2578
_refine_ls_wR_factor_ref 0.2874
_reflns_Friedel_coverage 0.000
_reflns_number_gt 13592
_reflns_number_total 18705
_reflns_threshold_expression 'I > 2\s(I)'
_cod_data_source_file ja8b12082_si_002.cif
_cod_data_source_block ArP3BFeBr
_cod_depositor_comments 'Adding full bibliography for 4127262--4127263.cif.'
_cod_database_code 4127262
_shelxl_version_number 2013-2
_shelx_space_group_comment
;
The symmetry employed for this shelxl refinement is uniquely defined
by the following loop, which should always be used as a source of
symmetry information in preference to the above space-group names.
They are only intended as comments.
;
_olex2_refinement_description
;
1. Fixed Uiso
 At 1.2 times of:
  All C(H) groups
 At 1.5 times of:
  All C(H,H,H) groups
2.a Ternary CH refined with riding coordinates:
 C49(H49), C77(H77), C58(H58), C90(H90), C17(H17), C81(H81), C45(H45),
 C94(H94), C13(H13), C62(H62), C26(H26), C30(H30)
2.b Aromatic/amide H refined with riding coordinates:
 C85(H85), C8(H8), C76(H76), C57(H57), C72(H72), C53(H53), C5(H5), C21(H21),
 C25(H25), C40(H40), C4(H4), C12(H12), C67(H67), C70(H70), C3(H3), C44(H44),
 C89(H89), C69(H69), C68(H68), C34(H34), C37(H37), C2(H2), C36(H36), C35(H35)
2.c Idealised Me refined as rotating group:
 C50(H50A,H50B,H50C), C51(H51A,H51B,H51C), C83(H83A,H83B,H83C), C19(H19A,H19B,
 H19C), C18(H18A,H18B,H18C), C78(H78A,H78B,H78C), C93(H93A,H93B,H93C), C80(H80A,
 H80B,H80C), C96(H96A,H96B,H96C), C46(H46A,H46B,H46C), C79(H79A,H79B,H79C),
 C60(H60A,H60B,H60C), C82(H82A,H82B,H82C), C48(H48A,H48B,H48C), C95(H95A,H95B,
 H95C), C15(H15A,H15B,H15C), C91(H91A,H91B,H91C), C47(H47A,H47B,H47C), C59(H59A,
 H59B,H59C), C61(H61A,H61B,H61C), C92(H92A,H92B,H92C), C31(H31A,H31B,H31C),
 C29(H29A,H29B,H29C), C16(H16A,H16B,H16C), C14(H14A,H14B,H14C), C63(H63A,H63B,
 H63C), C32(H32A,H32B,H32C), C27(H27A,H27B,H27C), C64(H64A,H64B,H64C), C28(H28A,
 H28B,H28C)
;
_olex2_submission_special_instructions 'No special instructions were received'

loop_
_space_group_symop_operation_xyz
'x, y, z'
'-x, -y, -z'

loop_
_atom_site_label
_atom_site_type_symbol
_atom_site_fract_x
_atom_site_fract_y
_atom_site_fract_z
_atom_site_U_iso_or_equiv
_atom_site_adp_type
_atom_site_occupancy
_atom_site_site_symmetry_order
_atom_site_calc_flag
_atom_site_refinement_flags_posn
Br1 Br 0.88105(5) 0.44986(5) 0.21800(3) 0.02083(19) Uani 1 1 d .
Fe1 Fe 0.72975(8) 0.48803(7) 0.25258(4) 0.0146(2) Uani 1 1 d .
P3 P 0.56598(12) 0.40784(11) 0.19958(6) 0.0141(3) Uani 1 1 d .
P1 P 0.77745(12) 0.66532(11) 0.24542(6) 0.0140(3) Uani 1 1 d .
P2 P 0.75142(12) 0.44646(12) 0.34089(6) 0.0144(3) Uani 1 1 d .
O4 O 0.5655(4) -0.0041(3) 0.36729(18) 0.0230(10) Uani 1 1 d .
O6 O 0.3050(4) 0.6196(3) 0.09300(18) 0.0206(10) Uani 1 1 d .
O5 O 0.5491(4) 0.0550(3) 0.04525(17) 0.0208(10) Uani 1 1 d .
O1 O 1.0106(4) 0.8330(4) 0.04980(18) 0.0247(10) Uani 1 1 d .
O3 O 1.1972(4) 0.5220(4) 0.42013(18) 0.0222(10) Uani 1 1 d .
O2 O 1.1256(4) 1.0094(4) 0.3567(2) 0.0277(11) Uani 1 1 d .
C85 C 0.5327(5) 0.5477(4) 0.1323(2) 0.0145(12) Uani 1 1 d .
H85 H 0.6067 0.5657 0.1256 0.017 Uiso 1 1 calc R
C8 C 0.8865(5) 0.8224(5) 0.1793(2) 0.0171(12) Uani 1 1 d .
H8 H 0.8817 0.8678 0.2083 0.021 Uiso 1 1 calc R
C76 C 0.4603(5) 0.2325(5) 0.1308(2) 0.0162(12) Uani 1 1 d .
H76 H 0.3965 0.2442 0.1407 0.019 Uiso 1 1 calc R
C7 C 0.8399(5) 0.7156(5) 0.1839(2) 0.0158(12) Uani 1 1 d .
C84 C 0.4859(5) 0.4718(4) 0.1667(2) 0.0144(12) Uani 1 1 d .
C55 C 0.6031(5) 0.1000(5) 0.3604(3) 0.0167(12) Uani 1 1 d .
C54 C 0.6347(5) 0.1355(5) 0.3100(2) 0.0176(12) Uani 1 1 d .
C20 C 0.8758(5) 0.7565(5) 0.2914(2) 0.0164(12) Uani 1 1 d .
C71 C 0.5580(5) 0.3017(5) 0.1504(2) 0.0163(12) Uani 1 1 d .
C57 C 0.6537(5) 0.2715(5) 0.3992(3) 0.0200(13) Uani 1 1 d .
H57 H 0.6605 0.3179 0.4295 0.024 Uiso 1 1 calc R
C72 C 0.6523(5) 0.2906(5) 0.1318(2) 0.0161(12) Uani 1 1 d .
H72 H 0.7189 0.3387 0.1443 0.019 Uiso 1 1 calc R
C56 C 0.6104(5) 0.1676(5) 0.4055(3) 0.0200(13) Uani 1 1 d .
C53 C 0.6766(5) 0.2414(5) 0.3064(2) 0.0182(13) Uani 1 1 d .
H53 H 0.6983 0.2669 0.2726 0.022 Uiso 1 1 calc R
C5 C 0.6403(5) 0.7792(5) 0.2275(3) 0.0184(13) Uani 1 1 d .
H5 H 0.6985 0.8295 0.2125 0.022 Uiso 1 1 calc R
C6 C 0.6563(5) 0.6980(5) 0.2498(2) 0.0148(12) Uani 1 1 d .
C87 C 0.3642(5) 0.5691(5) 0.1177(2) 0.0163(12) Uani 1 1 d .
C21 C 0.9821(5) 0.7634(5) 0.2846(2) 0.0180(13) Uani 1 1 d .
H21 H 0.9970 0.7109 0.2634 0.022 Uiso 1 1 calc R
C22 C 1.0655(5) 0.8438(5) 0.3075(2) 0.0172(12) Uani 1 1 d .
C9 C 0.9388(5) 0.8634(5) 0.1344(3) 0.0169(12) Uani 1 1 d .
C25 C 0.8539(5) 0.8284(5) 0.3262(3) 0.0193(13) Uani 1 1 d .
H25 H 0.7820 0.8217 0.3334 0.023 Uiso 1 1 calc R
C86 C 0.4731(5) 0.5980(5) 0.1072(2) 0.0179(13) Uani 1 1 d .
C41 C 1.0441(5) 0.4179(5) 0.3672(3) 0.0181(13) Uani 1 1 d .
C52 C 0.6879(5) 0.3114(5) 0.3502(2) 0.0165(12) Uani 1 1 d .
C74 C 0.5510(5) 0.1367(4) 0.0806(2) 0.0150(12) Uani 1 1 d .
C75 C 0.4536(5) 0.1471(5) 0.0973(3) 0.0197(13) Uani 1 1 d .
C33 C 0.6400(5) 0.5703(5) 0.3643(2) 0.0168(12) Uani 1 1 d .
C42 C 1.0965(5) 0.5088(5) 0.3991(2) 0.0179(13) Uani 1 1 d .
C40 C 0.9387(5) 0.3996(5) 0.3506(2) 0.0175(12) Uani 1 1 d .
H40 H 0.9007 0.3377 0.3304 0.021 Uiso 1 1 calc R
C39 C 0.8887(5) 0.4710(5) 0.3634(2) 0.0155(12) Uani 1 1 d .
C66 C 0.4847(5) 0.3530(4) 0.2557(2) 0.0141(12) Uani 1 1 d .
C73 C 0.6500(5) 0.2098(5) 0.0953(2) 0.0160(12) Uani 1 1 d .
C1 C 0.5724(5) 0.6218(5) 0.2736(2) 0.0137(11) Uani 1 1 d .
C10 C 0.9498(5) 0.7937(5) 0.0933(2) 0.0154(12) Uani 1 1 d .
C50 C 1.0484(6) 0.7535(5) 0.4530(3) 0.0226(14) Uani 1 1 d .
H50A H 1.0471 0.7765 0.4171 0.034 Uiso 1 1 calc GR
H50B H 1.0888 0.8119 0.4774 0.034 Uiso 1 1 calc GR
H50C H 0.9753 0.7245 0.4653 0.034 Uiso 1 1 calc GR
C4 C 0.5393(5) 0.7886(5) 0.2266(3) 0.0208(13) Uani 1 1 d .
H4 H 0.5280 0.8444 0.2110 0.025 Uiso 1 1 calc R
C49 C 1.1014(5) 0.6722(5) 0.4517(3) 0.0193(13) Uani 1 1 d .
H49 H 1.1771 0.7046 0.4413 0.023 Uiso 1 1 calc R
C12 C 0.8509(5) 0.6505(5) 0.1416(2) 0.0174(12) Uani 1 1 d .
H12 H 0.8198 0.5786 0.1437 0.021 Uiso 1 1 calc R
C67 C 0.4095(5) 0.2540(5) 0.2559(3) 0.0193(13) Uani 1 1 d .
H67 H 0.3969 0.2090 0.2246 0.023 Uiso 1 1 calc R
C70 C 0.4476(5) 0.3853(5) 0.3473(3) 0.0201(13) Uani 1 1 d .
H70 H 0.4603 0.4285 0.3792 0.024 Uiso 1 1 calc R
C3 C 0.4545(5) 0.7130(5) 0.2497(3) 0.0212(13) Uani 1 1 d .
H3 H 0.3851 0.7175 0.2491 0.025 Uiso 1 1 calc R
C77 C 0.7493(5) 0.2003(5) 0.0693(3) 0.0182(13) Uani 1 1 d .
H77 H 0.7453 0.1274 0.0701 0.022 Uiso 1 1 calc R
C38 C 0.6997(5) 0.5199(5) 0.3890(3) 0.0195(13) Uani 1 1 d .
C58 C 0.6238(6) 0.0618(5) 0.2617(2) 0.0209(13) Uani 1 1 d .
H58 H 0.6082 -0.0085 0.2741 0.025 Uiso 1 1 calc R
C90 C 0.5226(5) 0.6822(5) 0.0696(3) 0.0215(14) Uani 1 1 d .
H90 H 0.4897 0.7360 0.0775 0.026 Uiso 1 1 calc R
C17 C 0.9229(5) 0.6134(5) 0.0530(3) 0.0221(14) Uani 1 1 d .
H17 H 0.9607 0.6536 0.0231 0.026 Uiso 1 1 calc R
C81 C 0.3477(5) 0.0671(5) 0.0794(3) 0.0204(13) Uani 1 1 d .
H81 H 0.3613 0.0218 0.0498 0.025 Uiso 1 1 calc R
C44 C 0.9452(5) 0.5627(5) 0.3931(2) 0.0177(13) Uani 1 1 d .
H44 H 0.9127 0.6132 0.4000 0.021 Uiso 1 1 calc R
C23 C 1.0423(5) 0.9197(5) 0.3397(3) 0.0222(14) Uani 1 1 d .
C88 C 0.3147(5) 0.4930(5) 0.1514(3) 0.0181(13) Uani 1 1 d .
C11 C 0.9065(5) 0.6882(5) 0.0960(2) 0.0178(12) Uani 1 1 d .
C45 C 1.0971(5) 0.3378(5) 0.3564(3) 0.0199(13) Uani 1 1 d .
H45 H 1.1743 0.3751 0.3503 0.024 Uiso 1 1 calc R
C89 C 0.3764(5) 0.4446(5) 0.1754(2) 0.0176(12) Uani 1 1 d .
H89 H 0.3436 0.3918 0.1983 0.021 Uiso 1 1 calc R
C69 C 0.3712(6) 0.2880(6) 0.3468(3) 0.0254(15) Uani 1 1 d .
H69 H 0.3313 0.2670 0.3778 0.030 Uiso 1 1 calc R
C43 C 1.0485(5) 0.5808(5) 0.4126(2) 0.0181(13) Uani 1 1 d .
C68 C 0.3530(6) 0.2215(5) 0.3016(3) 0.0251(15) Uani 1 1 d .
H68 H 0.3024 0.1542 0.3017 0.030 Uiso 1 1 calc R
C34 C 0.6065(6) 0.6398(6) 0.3966(3) 0.0253(15) Uani 1 1 d .
H34 H 0.5688 0.6782 0.3810 0.030 Uiso 1 1 calc R
C94 C 0.1962(5) 0.4619(6) 0.1641(3) 0.0263(15) Uani 1 1 d .
H94 H 0.1636 0.5009 0.1418 0.032 Uiso 1 1 calc R
C37 C 0.7203(5) 0.5324(5) 0.4443(3) 0.0212(13) Uani 1 1 d .
H37 H 0.7589 0.4953 0.4602 0.025 Uiso 1 1 calc R
C24 C 0.9369(5) 0.9103(5) 0.3509(3) 0.0211(13) Uani 1 1 d .
C65 C 0.5069(5) 0.4222(5) 0.3021(2) 0.0147(12) Uani 1 1 d .
C51 C 1.1015(6) 0.6367(5) 0.5081(3) 0.0226(14) Uani 1 1 d .
H51A H 1.1371 0.6959 0.5329 0.034 Uiso 1 1 calc GR
H51B H 1.1396 0.5877 0.5085 0.034 Uiso 1 1 calc GR
H51C H 1.0279 0.6037 0.5189 0.034 Uiso 1 1 calc GR
C83 C 0.2978(6) 0.0005(5) 0.1247(3) 0.0257(15) Uani 1 1 d .
H83A H 0.3470 -0.0322 0.1371 0.038 Uiso 1 1 calc GR
H83B H 0.2309 -0.0522 0.1120 0.038 Uiso 1 1 calc GR
H83C H 0.2833 0.0433 0.1541 0.038 Uiso 1 1 calc GR
C19 C 0.8162(6) 0.5375(6) 0.0310(3) 0.0318(17) Uani 1 1 d .
H19A H 0.7800 0.4936 0.0589 0.048 Uiso 1 1 calc GR
H19B H 0.8289 0.4950 0.0009 0.048 Uiso 1 1 calc GR
H19C H 0.7714 0.5752 0.0190 0.048 Uiso 1 1 calc GR
C13 C 0.9814(6) 0.9786(5) 0.1294(3) 0.0239(14) Uani 1 1 d .
H13 H 1.0350 0.9939 0.1006 0.029 Uiso 1 1 calc R
C18 C 0.9940(6) 0.5586(6) 0.0749(3) 0.0283(15) Uani 1 1 d .
H18A H 1.0643 0.6088 0.0848 0.042 Uiso 1 1 calc GR
H18B H 1.0018 0.5083 0.0476 0.042 Uiso 1 1 calc GR
H18C H 0.9615 0.5235 0.1063 0.042 Uiso 1 1 calc GR
C2 C 0.4715(5) 0.6328(5) 0.2729(3) 0.0216(14) Uani 1 1 d .
H2 H 0.4136 0.5837 0.2888 0.026 Uiso 1 1 calc R
C78 C 0.8534(5) 0.2676(6) 0.0979(3) 0.0261(15) Uani 1 1 d .
H78A H 0.8605 0.3399 0.0967 0.039 Uiso 1 1 calc GR
H78B H 0.9138 0.2556 0.0802 0.039 Uiso 1 1 calc GR
H78C H 0.8524 0.2506 0.1351 0.039 Uiso 1 1 calc GR
C93 C 0.2930(6) 0.7034(5) 0.1251(3) 0.0250(15) Uani 1 1 d .
H93A H 0.2573 0.7396 0.1041 0.038 Uiso 1 1 calc GR
H93B H 0.3633 0.7506 0.1373 0.038 Uiso 1 1 calc GR
H93C H 0.2500 0.6774 0.1560 0.038 Uiso 1 1 calc GR
C80 C 0.5460(6) -0.0357(5) 0.0695(3) 0.0237(14) Uani 1 1 d .
H80A H 0.5450 -0.0890 0.0419 0.036 Uiso 1 1 calc GR
H80B H 0.4816 -0.0596 0.0906 0.036 Uiso 1 1 calc GR
H80C H 0.6091 -0.0207 0.0928 0.036 Uiso 1 1 calc GR
C62 C 0.5761(6) 0.1257(6) 0.4589(3) 0.0267(15) Uani 1 1 d .
H62 H 0.5099 0.0644 0.4528 0.032 Uiso 1 1 calc R
C96 C 0.1376(6) 0.3480(6) 0.1507(3) 0.0355(18) Uani 1 1 d .
H96A H 0.1451 0.3313 0.1128 0.053 Uiso 1 1 calc GR
H96B H 0.0619 0.3315 0.1585 0.053 Uiso 1 1 calc GR
H96C H 0.1681 0.3080 0.1722 0.053 Uiso 1 1 calc GR
C26 C 1.1803(5) 0.8514(6) 0.2966(3) 0.0263(15) Uani 1 1 d .
H26 H 1.2288 0.9153 0.3161 0.032 Uiso 1 1 calc R
C46 C 1.0519(6) 0.2656(6) 0.3069(3) 0.0315(16) Uani 1 1 d .
H46A H 0.9771 0.2251 0.3124 0.047 Uiso 1 1 calc GR
H46B H 1.0930 0.2195 0.3008 0.047 Uiso 1 1 calc GR
H46C H 1.0567 0.3058 0.2760 0.047 Uiso 1 1 calc GR
C36 C 0.6840(6) 0.5989(6) 0.4753(3) 0.0283(16) Uani 1 1 d .
H36 H 0.6974 0.6075 0.5127 0.034 Uiso 1 1 calc R
C30 C 0.9114(6) 0.9881(6) 0.3892(3) 0.0262(15) Uani 1 1 d .
H30 H 0.9789 1.0468 0.3977 0.031 Uiso 1 1 calc R
C79 C 0.7517(6) 0.2255(6) 0.0105(3) 0.0275(15) Uani 1 1 d .
H79A H 0.6860 0.1808 -0.0080 0.041 Uiso 1 1 calc GR
H79B H 0.8133 0.2144 -0.0064 0.041 Uiso 1 1 calc GR
H79C H 0.7572 0.2972 0.0086 0.041 Uiso 1 1 calc GR
C60 C 0.5302(7) 0.0603(6) 0.2253(3) 0.0306(17) Uani 1 1 d .
H60A H 0.4644 0.0417 0.2455 0.046 Uiso 1 1 calc GR
H60B H 0.5220 0.0098 0.1951 0.046 Uiso 1 1 calc GR
H60C H 0.5446 0.1283 0.2122 0.046 Uiso 1 1 calc GR
C82 C 0.2694(6) 0.1151(6) 0.0585(3) 0.0334(18) Uani 1 1 d .
H82A H 0.2501 0.1550 0.0877 0.050 Uiso 1 1 calc GR
H82B H 0.2052 0.0609 0.0439 0.050 Uiso 1 1 calc GR
H82C H 0.3029 0.1602 0.0305 0.050 Uiso 1 1 calc GR
C48 C 1.2833(5) 0.5736(6) 0.3875(3) 0.0286(16) Uani 1 1 d .
H48A H 1.2667 0.5462 0.3505 0.043 Uiso 1 1 calc GR
H48B H 1.3484 0.5631 0.3997 0.043 Uiso 1 1 calc GR
H48C H 1.2942 0.6471 0.3901 0.043 Uiso 1 1 calc GR
C95 C 0.1831(6) 0.4918(7) 0.2231(3) 0.0315(17) Uani 1 1 d .
H95A H 0.2160 0.4557 0.2458 0.047 Uiso 1 1 calc GR
H95B H 0.1071 0.4730 0.2307 0.047 Uiso 1 1 calc GR
H95C H 0.2180 0.5659 0.2303 0.047 Uiso 1 1 calc GR
C15 C 0.8906(7) 1.0146(6) 0.1141(3) 0.0350(18) Uani 1 1 d .
H15A H 0.8570 0.9783 0.0805 0.052 Uiso 1 1 calc GR
H15B H 0.9184 1.0884 0.1099 0.052 Uiso 1 1 calc GR
H15C H 0.8377 1.0004 0.1421 0.052 Uiso 1 1 calc GR
C91 C 0.4939(6) 0.6427(6) 0.0113(3) 0.0341(18) Uani 1 1 d .
H91A H 0.5296 0.5937 0.0008 0.051 Uiso 1 1 calc GR
H91B H 0.5172 0.7004 -0.0114 0.051 Uiso 1 1 calc GR
H91C H 0.4165 0.6089 0.0071 0.051 Uiso 1 1 calc GR
C47 C 1.0907(6) 0.2764(6) 0.4055(3) 0.0310(17) Uani 1 1 d .
H47A H 1.1232 0.3234 0.4364 0.046 Uiso 1 1 calc GR
H47B H 1.1291 0.2281 0.3989 0.046 Uiso 1 1 calc GR
H47C H 1.0159 0.2385 0.4124 0.046 Uiso 1 1 calc GR
C59 C 0.7251(7) 0.0877(6) 0.2290(3) 0.0344(18) Uani 1 1 d .
H59A H 0.7400 0.1551 0.2150 0.052 Uiso 1 1 calc GR
H59B H 0.7149 0.0358 0.1992 0.052 Uiso 1 1 calc GR
H59C H 0.7853 0.0888 0.2516 0.052 Uiso 1 1 calc GR
C61 C 0.4563(6) -0.0559(6) 0.3536(3) 0.0329(18) Uani 1 1 d .
H61A H 0.4462 -0.0603 0.3149 0.049 Uiso 1 1 calc GR
H61B H 0.4134 -0.0180 0.3704 0.049 Uiso 1 1 calc GR
H61C H 0.4339 -0.1250 0.3661 0.049 Uiso 1 1 calc GR
C92 C 0.6425(6) 0.7346(6) 0.0776(3) 0.0290(16) Uani 1 1 d .
H92A H 0.6590 0.7589 0.1151 0.043 Uiso 1 1 calc GR
H92B H 0.6670 0.7929 0.0553 0.043 Uiso 1 1 calc GR
H92C H 0.6787 0.6858 0.0675 0.043 Uiso 1 1 calc GR
C35 C 0.6282(7) 0.6529(6) 0.4516(3) 0.0321(17) Uani 1 1 d .
H35 H 0.6043 0.6994 0.4729 0.039 Uiso 1 1 calc R
C31 C 0.8306(6) 1.0296(6) 0.3645(3) 0.0302(16) Uani 1 1 d .
H31A H 0.8571 1.0581 0.3307 0.045 Uiso 1 1 calc GR
H31B H 0.8209 1.0834 0.3889 0.045 Uiso 1 1 calc GR
H31C H 0.7622 0.9739 0.3583 0.045 Uiso 1 1 calc GR
C29 C 1.1702(7) 1.0076(6) 0.4075(3) 0.0367(19) Uani 1 1 d .
H29A H 1.2008 0.9527 0.4069 0.055 Uiso 1 1 calc GR
H29B H 1.1144 0.9953 0.4341 0.055 Uiso 1 1 calc GR
H29C H 1.2263 1.0735 0.4168 0.055 Uiso 1 1 calc GR
C16 C 0.9495(7) 0.8423(7) 0.0054(3) 0.0354(19) Uani 1 1 d .
H16A H 0.9966 0.8656 -0.0245 0.053 Uiso 1 1 calc GR
H16B H 0.9142 0.8920 0.0150 0.053 Uiso 1 1 calc GR
H16C H 0.8956 0.7756 -0.0050 0.053 Uiso 1 1 calc GR
C14 C 1.0353(7) 1.0386(6) 0.1816(4) 0.0385(19) Uani 1 1 d .
H14A H 0.9813 1.0328 0.2086 0.058 Uiso 1 1 calc GR
H14B H 1.0708 1.1108 0.1751 0.058 Uiso 1 1 calc GR
H14C H 1.0882 1.0101 0.1941 0.058 Uiso 1 1 calc GR
C63 C 0.6624(7) 0.0900(7) 0.4837(3) 0.038(2) Uani 1 1 d .
H63A H 0.6709 0.0335 0.4610 0.057 Uiso 1 1 calc GR
H63B H 0.6406 0.0667 0.5192 0.057 Uiso 1 1 calc GR
H63C H 0.7302 0.1472 0.4868 0.057 Uiso 1 1 calc GR
C32 C 0.8686(8) 0.9407(7) 0.4408(3) 0.044(2) Uani 1 1 d .
H32A H 0.8038 0.8814 0.4331 0.065 Uiso 1 1 calc GR
H32B H 0.8520 0.9915 0.4647 0.065 Uiso 1 1 calc GR
H32C H 0.9225 0.9188 0.4579 0.065 Uiso 1 1 calc GR
B1 B 0.5956(5) 0.5355(5) 0.3042(3) 0.0158(13) Uani 1 1 d .
C27 C 1.2033(7) 0.7613(8) 0.3170(4) 0.045(2) Uani 1 1 d .
H27A H 1.1890 0.7582 0.3551 0.068 Uiso 1 1 calc GR
H27B H 1.2783 0.7693 0.3113 0.068 Uiso 1 1 calc GR
H27C H 1.1576 0.6979 0.2978 0.068 Uiso 1 1 calc GR
C64 C 0.5511(13) 0.2000(10) 0.4986(4) 0.078(4) Uani 1 1 d .
H64A H 0.6155 0.2599 0.5063 0.118 Uiso 1 1 calc GR
H64B H 0.5266 0.1665 0.5315 0.118 Uiso 1 1 calc GR
H64C H 0.4951 0.2218 0.4837 0.118 Uiso 1 1 calc GR
C28 C 1.2042(7) 0.8574(11) 0.2377(4) 0.071(4) Uani 1 1 d .
H28A H 1.1567 0.7957 0.2178 0.107 Uiso 1 1 calc GR
H28B H 1.2785 0.8624 0.2324 0.107 Uiso 1 1 calc GR
H28C H 1.1927 0.9180 0.2250 0.107 Uiso 1 1 calc GR

loop_
_atom_site_aniso_label
_atom_site_aniso_U_11
_atom_site_aniso_U_22
_atom_site_aniso_U_33
_atom_site_aniso_U_23
_atom_site_aniso_U_13
_atom_site_aniso_U_12
Br1 0.0182(3) 0.0259(4) 0.0194(3) 0.0021(3) -0.0031(2) 0.0089(3)
Fe1 0.0141(5) 0.0137(5) 0.0151(5) 0.0025(4) -0.0041(4) 0.0033(4)
P3 0.0158(7) 0.0104(7) 0.0150(7) 0.0021(5) -0.0036(6) 0.0027(6)
P1 0.0147(7) 0.0102(7) 0.0155(7) 0.0026(5) -0.0026(6) 0.0019(6)
P2 0.0149(7) 0.0146(7) 0.0125(7) 0.0037(5) -0.0039(6) 0.0030(6)
O4 0.024(2) 0.016(2) 0.024(2) 0.0062(18) -0.0075(19) -0.0008(19)
O6 0.021(2) 0.019(2) 0.024(2) 0.0010(18) -0.0080(18) 0.0088(19)
O5 0.026(2) 0.018(2) 0.013(2) -0.0024(17) -0.0062(18) 0.0018(19)
O1 0.028(3) 0.028(3) 0.019(2) 0.0113(19) 0.0076(19) 0.009(2)
O3 0.014(2) 0.028(3) 0.021(2) 0.0056(19) -0.0050(18) 0.0029(19)
O2 0.025(3) 0.024(3) 0.031(3) 0.003(2) -0.008(2) 0.004(2)
C85 0.015(3) 0.009(3) 0.019(3) 0.002(2) -0.002(2) 0.003(2)
C8 0.013(3) 0.021(3) 0.017(3) 0.009(2) -0.002(2) 0.005(2)
C76 0.017(3) 0.017(3) 0.013(3) 0.008(2) -0.002(2) 0.003(2)
C7 0.013(3) 0.010(3) 0.021(3) 0.004(2) -0.009(2) 0.001(2)
C84 0.014(3) 0.011(3) 0.017(3) 0.005(2) -0.003(2) 0.003(2)
C55 0.014(3) 0.012(3) 0.023(3) 0.005(2) -0.004(2) 0.002(2)
C54 0.021(3) 0.017(3) 0.016(3) 0.005(2) -0.005(2) 0.006(2)
C20 0.014(3) 0.015(3) 0.019(3) 0.005(2) -0.001(2) 0.002(2)
C71 0.019(3) 0.018(3) 0.015(3) 0.007(2) -0.002(2) 0.008(2)
C57 0.022(3) 0.022(3) 0.018(3) 0.002(3) -0.002(3) 0.009(3)
C72 0.016(3) 0.015(3) 0.017(3) 0.003(2) -0.005(2) 0.004(2)
C56 0.020(3) 0.020(3) 0.019(3) -0.001(2) -0.002(2) 0.006(3)
C53 0.022(3) 0.019(3) 0.013(3) 0.000(2) -0.006(2) 0.006(3)
C5 0.022(3) 0.011(3) 0.021(3) 0.004(2) -0.006(3) 0.004(2)
C6 0.015(3) 0.013(3) 0.014(3) 0.003(2) -0.005(2) 0.002(2)
C87 0.020(3) 0.012(3) 0.018(3) 0.003(2) -0.005(2) 0.007(2)
C21 0.016(3) 0.021(3) 0.017(3) 0.008(2) -0.004(2) 0.005(3)
C22 0.017(3) 0.016(3) 0.018(3) 0.005(2) -0.005(2) 0.004(2)
C9 0.015(3) 0.012(3) 0.024(3) 0.007(2) 0.001(2) 0.004(2)
C25 0.018(3) 0.016(3) 0.024(3) 0.005(2) -0.006(3) 0.004(2)
C86 0.022(3) 0.012(3) 0.018(3) 0.001(2) -0.006(2) 0.004(2)
C41 0.016(3) 0.018(3) 0.020(3) 0.007(2) 0.002(2) 0.004(2)
C52 0.011(3) 0.019(3) 0.016(3) 0.003(2) -0.002(2) 0.001(2)
C74 0.025(3) 0.011(3) 0.007(2) 0.002(2) -0.005(2) 0.004(2)
C75 0.022(3) 0.019(3) 0.018(3) 0.004(2) -0.008(2) 0.006(3)
C33 0.018(3) 0.016(3) 0.014(3) 0.001(2) -0.001(2) 0.004(2)
C42 0.015(3) 0.020(3) 0.014(3) 0.007(2) -0.003(2) 0.000(2)
C40 0.017(3) 0.014(3) 0.017(3) 0.003(2) 0.001(2) -0.002(2)
C39 0.015(3) 0.013(3) 0.018(3) 0.004(2) -0.002(2) 0.003(2)
C66 0.017(3) 0.008(3) 0.019(3) 0.004(2) -0.006(2) 0.007(2)
C73 0.020(3) 0.011(3) 0.017(3) 0.004(2) -0.006(2) 0.005(2)
C1 0.015(3) 0.013(3) 0.011(3) -0.001(2) -0.003(2) 0.003(2)
C10 0.014(3) 0.017(3) 0.016(3) 0.012(2) 0.001(2) 0.003(2)
C50 0.029(4) 0.017(3) 0.019(3) 0.003(2) -0.007(3) 0.003(3)
C4 0.027(3) 0.016(3) 0.021(3) 0.002(2) -0.005(3) 0.010(3)
C49 0.019(3) 0.018(3) 0.019(3) 0.002(2) -0.005(2) 0.004(3)
C12 0.016(3) 0.018(3) 0.017(3) 0.003(2) -0.003(2) 0.004(2)
C67 0.020(3) 0.013(3) 0.022(3) 0.006(2) -0.001(3) 0.000(2)
C70 0.021(3) 0.020(3) 0.018(3) 0.004(2) -0.002(3) 0.005(3)
C3 0.019(3) 0.024(3) 0.021(3) -0.001(3) -0.005(3) 0.009(3)
C77 0.018(3) 0.012(3) 0.024(3) -0.003(2) -0.003(3) 0.006(2)
C38 0.016(3) 0.017(3) 0.024(3) -0.001(3) -0.008(3) 0.005(2)
C58 0.033(4) 0.014(3) 0.015(3) 0.001(2) -0.003(3) 0.007(3)
C90 0.025(3) 0.020(3) 0.019(3) 0.007(3) -0.006(3) 0.007(3)
C17 0.020(3) 0.023(3) 0.022(3) 0.004(3) 0.003(3) 0.006(3)
C81 0.022(3) 0.018(3) 0.015(3) 0.003(2) -0.004(2) -0.002(3)
C44 0.020(3) 0.016(3) 0.016(3) 0.004(2) -0.004(2) 0.004(2)
C23 0.021(3) 0.020(3) 0.023(3) 0.003(3) -0.010(3) 0.002(3)
C88 0.016(3) 0.016(3) 0.019(3) 0.005(2) -0.001(2) -0.001(2)
C11 0.021(3) 0.014(3) 0.017(3) 0.004(2) -0.003(2) 0.004(2)
C45 0.018(3) 0.013(3) 0.026(3) 0.001(2) 0.000(3) 0.002(2)
C89 0.023(3) 0.012(3) 0.018(3) 0.006(2) -0.004(2) 0.006(2)
C69 0.023(3) 0.027(4) 0.020(3) 0.008(3) 0.005(3) 0.000(3)
C43 0.017(3) 0.014(3) 0.017(3) 0.005(2) -0.005(2) -0.004(2)
C68 0.024(3) 0.017(3) 0.026(3) 0.001(3) -0.006(3) -0.003(3)
C34 0.026(3) 0.031(4) 0.024(3) -0.005(3) -0.003(3) 0.017(3)
C94 0.018(3) 0.029(4) 0.032(4) 0.009(3) -0.010(3) 0.008(3)
C37 0.019(3) 0.022(3) 0.021(3) 0.001(3) -0.005(3) 0.005(3)
C24 0.018(3) 0.019(3) 0.024(3) 0.002(3) -0.006(3) 0.004(3)
C65 0.011(3) 0.013(3) 0.017(3) 0.005(2) 0.001(2) 0.000(2)
C51 0.025(3) 0.020(3) 0.020(3) 0.006(3) -0.004(3) 0.003(3)
C83 0.023(3) 0.018(3) 0.029(4) 0.008(3) -0.001(3) -0.002(3)
C19 0.030(4) 0.034(4) 0.028(4) -0.012(3) -0.007(3) 0.007(3)
C13 0.027(4) 0.016(3) 0.029(4) 0.013(3) 0.008(3) 0.006(3)
C18 0.027(4) 0.030(4) 0.028(4) 0.004(3) 0.002(3) 0.010(3)
C2 0.019(3) 0.022(3) 0.022(3) 0.001(3) -0.006(3) 0.006(3)
C78 0.019(3) 0.025(4) 0.033(4) -0.004(3) -0.006(3) 0.006(3)
C93 0.021(3) 0.022(3) 0.032(4) 0.005(3) -0.006(3) 0.008(3)
C80 0.031(4) 0.018(3) 0.019(3) 0.001(3) -0.002(3) 0.005(3)
C62 0.038(4) 0.025(4) 0.019(3) 0.007(3) 0.005(3) 0.011(3)
C96 0.018(3) 0.041(5) 0.042(5) 0.001(4) -0.004(3) 0.002(3)
C26 0.014(3) 0.032(4) 0.029(4) 0.007(3) -0.003(3) 0.003(3)
C46 0.033(4) 0.032(4) 0.030(4) 0.001(3) 0.004(3) 0.012(3)
C36 0.032(4) 0.034(4) 0.020(3) -0.004(3) -0.008(3) 0.014(3)
C30 0.027(4) 0.025(4) 0.029(4) -0.006(3) -0.009(3) 0.013(3)
C79 0.024(3) 0.031(4) 0.027(4) 0.006(3) 0.000(3) 0.009(3)
C60 0.049(5) 0.019(3) 0.024(4) 0.004(3) -0.015(3) 0.011(3)
C82 0.017(3) 0.038(4) 0.036(4) 0.009(3) -0.013(3) -0.003(3)
C48 0.015(3) 0.030(4) 0.035(4) 0.009(3) 0.002(3) -0.001(3)
C95 0.015(3) 0.045(5) 0.035(4) -0.003(3) -0.001(3) 0.012(3)
C15 0.045(5) 0.029(4) 0.037(4) 0.015(3) 0.011(4) 0.018(4)
C91 0.031(4) 0.032(4) 0.028(4) 0.014(3) -0.002(3) -0.005(3)
C47 0.027(4) 0.026(4) 0.043(4) 0.006(3) -0.006(3) 0.012(3)
C59 0.048(5) 0.038(4) 0.021(4) -0.002(3) 0.004(3) 0.020(4)
C61 0.028(4) 0.028(4) 0.030(4) 0.013(3) -0.003(3) -0.009(3)
C92 0.025(4) 0.031(4) 0.028(4) 0.013(3) -0.007(3) 0.004(3)
C35 0.041(4) 0.039(4) 0.021(3) -0.009(3) -0.007(3) 0.022(4)
C31 0.030(4) 0.025(4) 0.038(4) -0.002(3) -0.006(3) 0.013(3)
C29 0.040(4) 0.033(4) 0.030(4) 0.002(3) -0.017(4) 0.003(4)
C16 0.053(5) 0.048(5) 0.012(3) 0.014(3) 0.003(3) 0.024(4)
C14 0.041(5) 0.021(4) 0.045(5) 0.005(3) 0.000(4) 0.000(3)
C63 0.034(4) 0.047(5) 0.026(4) 0.021(4) -0.006(3) 0.003(4)
C32 0.068(6) 0.047(5) 0.024(4) -0.003(4) 0.001(4) 0.032(5)
B1 0.013(3) 0.013(3) 0.020(3) 0.003(3) 0.001(3) 0.003(3)
C27 0.027(4) 0.063(6) 0.053(5) 0.021(5) 0.011(4) 0.022(4)
C64 0.142(13) 0.082(9) 0.037(5) 0.026(6) 0.056(7) 0.067(9)
C28 0.030(5) 0.150(12) 0.053(6) 0.063(7) 0.019(4) 0.046(6)

loop_
_atom_type_symbol
_atom_type_description
_atom_type_scat_dispersion_real
_atom_type_scat_dispersion_imag
_atom_type_scat_source
C C 0.0181 0.0091 'International Tables Vol C Tables 4.2.6.8 and 6.1.1.4'
H H 0.0000 0.0000 'International Tables Vol C Tables 4.2.6.8 and 6.1.1.4'
B B 0.0090 0.0039 'International Tables Vol C Tables 4.2.6.8 and 6.1.1.4'
Br Br -0.6763 1.2805 'International Tables Vol C Tables 4.2.6.8 and 6.1.1.4'
Fe Fe -1.1336 3.1974 'International Tables Vol C Tables 4.2.6.8 and 6.1.1.4'
O O 0.0492 0.0322 'International Tables Vol C Tables 4.2.6.8 and 6.1.1.4'
P P 0.2955 0.4335 'International Tables Vol C Tables 4.2.6.8 and 6.1.1.4'

loop_
_geom_angle_atom_site_label_1
_geom_angle_atom_site_label_2
_geom_angle_atom_site_label_3
_geom_angle
Br1 Fe1 P3 114.13(6)
Br1 Fe1 B1 168.87(17)
P3 Fe1 B1 76.37(17)
P1 Fe1 Br1 103.41(6)
P1 Fe1 P3 106.44(6)
P1 Fe1 P2 112.53(7)
P1 Fe1 B1 75.86(17)
P2 Fe1 Br1 95.58(5)
P2 Fe1 P3 122.99(7)
P2 Fe1 B1 74.81(17)
C84 P3 Fe1 127.4(2)
C84 P3 C71 101.8(3)
C71 P3 Fe1 119.0(2)
C66 P3 Fe1 95.10(19)
C66 P3 C84 103.2(3)
C66 P3 C71 107.4(3)
C7 P1 Fe1 117.1(2)
C20 P1 Fe1 120.9(2)
C20 P1 C7 97.0(3)
C6 P1 Fe1 107.9(2)
C6 P1 C7 105.8(3)
C6 P1 C20 106.8(3)
C52 P2 Fe1 112.9(2)
C52 P2 C39 102.7(3)
C52 P2 C38 108.8(3)
C39 P2 Fe1 115.7(2)
C38 P2 Fe1 111.2(2)
C38 P2 C39 104.9(3)
C55 O4 C61 115.6(5)
C87 O6 C93 113.9(5)
C74 O5 C80 114.9(5)
C10 O1 C16 113.9(5)
C42 O3 C48 114.6(5)
C23 O2 C29 114.6(5)
C84 C85 H85 119.4
C84 C85 C86 121.3(6)
C86 C85 H85 119.4
C7 C8 H8 118.6
C9 C8 H8 118.6
C9 C8 C7 122.7(6)
C71 C76 H76 119.0
C75 C76 H76 119.0
C75 C76 C71 121.9(6)
C8 C7 P1 121.0(5)
C12 C7 P1 121.2(5)
C12 C7 C8 117.6(6)
C85 C84 P3 120.5(5)
C85 C84 C89 118.8(5)
C89 C84 P3 120.7(4)
O4 C55 C54 120.4(6)
O4 C55 C56 117.8(6)
C56 C55 C54 121.8(6)
C55 C54 C58 121.2(6)
C53 C54 C55 117.4(6)
C53 C54 C58 121.4(6)
C21 C20 P1 116.3(5)
C25 C20 P1 124.1(5)
C25 C20 C21 118.8(6)
C76 C71 P3 121.8(5)
C72 C71 P3 119.0(5)
C72 C71 C76 119.3(6)
C56 C57 H57 118.5
C56 C57 C52 123.0(6)
C52 C57 H57 118.5
C71 C72 H72 119.5
C71 C72 C73 120.9(6)
C73 C72 H72 119.5
C55 C56 C62 119.9(6)
C57 C56 C55 117.7(6)
C57 C56 C62 122.4(6)
C54 C53 H53 118.6
C52 C53 C54 122.8(6)
C52 C53 H53 118.6
C6 C5 H5 119.6
C6 C5 C4 120.7(6)
C4 C5 H5 119.6
C5 C6 P1 125.6(5)
C5 C6 C1 121.8(6)
C1 C6 P1 112.1(4)
O6 C87 C86 117.9(5)
C88 C87 O6 119.8(6)
C88 C87 C86 122.3(5)
C20 C21 H21 119.0
C22 C21 C20 122.0(6)
C22 C21 H21 119.0
C21 C22 C23 118.4(6)
C21 C22 C26 120.3(6)
C23 C22 C26 121.3(6)
C8 C9 C10 117.1(6)
C8 C9 C13 121.2(6)
C10 C9 C13 121.7(6)
C20 C25 H25 119.8
C20 C25 C24 120.5(6)
C24 C25 H25 119.8
C85 C86 C87 117.9(6)
C85 C86 C90 122.4(6)
C87 C86 C90 119.7(5)
C42 C41 C45 120.6(6)
C40 C41 C42 117.8(6)
C40 C41 C45 121.3(6)
C57 C52 P2 124.4(5)
C53 C52 P2 118.4(5)
C53 C52 C57 117.2(6)
O5 C74 C75 119.5(5)
O5 C74 C73 117.9(6)
C73 C74 C75 122.4(6)
C76 C75 C74 117.0(6)
C76 C75 C81 122.3(6)
C74 C75 C81 120.7(6)
C38 C33 C34 117.1(6)
C38 C33 B1 120.4(6)
C34 C33 B1 121.7(6)
O3 C42 C41 117.9(6)
C43 C42 O3 119.6(6)
C43 C42 C41 122.4(6)
C41 C40 H40 119.5
C39 C40 C41 120.9(6)
C39 C40 H40 119.5
C40 C39 P2 120.4(5)
C40 C39 C44 119.4(6)
C44 C39 P2 120.2(5)
C67 C66 P3 126.1(5)
C67 C66 C65 121.4(6)
C65 C66 P3 112.5(4)
C72 C73 C77 123.1(5)
C74 C73 C72 118.0(6)
C74 C73 C77 118.8(6)
C6 C1 B1 120.7(5)
C2 C1 C6 116.8(6)
C2 C1 B1 122.2(6)
O1 C10 C9 118.3(5)
C11 C10 O1 119.1(6)
C11 C10 C9 122.6(6)
H50A C50 H50B 109.5
H50A C50 H50C 109.5
H50B C50 H50C 109.5
C49 C50 H50A 109.5
C49 C50 H50B 109.5
C49 C50 H50C 109.5
C5 C4 H4 120.8
C5 C4 C3 118.3(6)
C3 C4 H4 120.8
C50 C49 H49 108.1
C50 C49 C51 108.5(6)
C43 C49 C50 113.7(5)
C43 C49 H49 108.1
C43 C49 C51 110.0(5)
C51 C49 H49 108.1
C7 C12 H12 119.1
C7 C12 C11 121.8(6)
C11 C12 H12 119.1
C66 C67 H67 119.8
C68 C67 C66 120.3(6)
C68 C67 H67 119.8
C69 C70 H70 118.8
C69 C70 C65 122.5(6)
C65 C70 H70 118.8
C4 C3 H3 119.7
C2 C3 C4 120.7(6)
C2 C3 H3 119.7
C73 C77 H77 107.7
C73 C77 C78 113.6(5)
C73 C77 C79 110.3(5)
C78 C77 H77 107.7
C78 C77 C79 109.5(6)
C79 C77 H77 107.7
C33 C38 P2 111.7(5)
C33 C38 C37 121.9(6)
C37 C38 P2 126.2(5)
C54 C58 H58 108.2
C54 C58 C60 110.4(6)
C54 C58 C59 112.9(6)
C60 C58 H58 108.2
C59 C58 H58 108.2
C59 C58 C60 108.7(6)
C86 C90 H90 106.6
C86 C90 C91 111.4(6)
C91 C90 H90 106.6
C92 C90 C86 114.2(5)
C92 C90 H90 106.6
C92 C90 C91 110.9(6)
C11 C17 H17 108.0
C11 C17 C19 111.3(6)
C11 C17 C18 109.8(5)
C19 C17 H17 108.0
C18 C17 H17 108.0
C18 C17 C19 111.7(6)
C75 C81 H81 108.1
C75 C81 C83 110.8(5)
C75 C81 C82 112.1(5)
C83 C81 H81 108.1
C83 C81 C82 109.6(6)
C82 C81 H81 108.1
C39 C44 H44 119.5
C43 C44 C39 120.9(6)
C43 C44 H44 119.5
O2 C23 C22 118.9(6)
C24 C23 O2 120.0(6)
C24 C23 C22 120.8(6)
C87 C88 C89 118.1(6)
C87 C88 C94 123.0(6)
C89 C88 C94 118.8(6)
C10 C11 C12 118.1(6)
C10 C11 C17 122.5(6)
C12 C11 C17 119.3(6)
C41 C45 H45 107.4
C41 C45 C46 113.7(6)
C41 C45 C47 110.2(6)
C46 C45 H45 107.4
C46 C45 C47 110.4(6)
C47 C45 H45 107.4
C84 C89 H89 119.2
C88 C89 C84 121.6(6)
C88 C89 H89 119.2
C70 C69 H69 119.8
C68 C69 C70 120.4(6)
C68 C69 H69 119.8
C42 C43 C49 121.6(5)
C42 C43 C44 118.2(6)
C44 C43 C49 119.9(6)
C67 C68 H68 120.3
C69 C68 C67 119.4(6)
C69 C68 H68 120.3
C33 C34 H34 119.7
C35 C34 C33 120.6(6)
C35 C34 H34 119.7
C88 C94 H94 107.9
C88 C94 C95 110.0(5)
C96 C94 C88 111.9(6)
C96 C94 H94 107.9
C96 C94 C95 111.0(6)
C95 C94 H94 107.9
C38 C37 H37 120.1
C36 C37 C38 119.7(6)
C36 C37 H37 120.1
C25 C24 C23 119.2(6)
C25 C24 C30 119.8(6)
C23 C24 C30 121.1(6)
C66 C65 B1 123.0(5)
C70 C65 C66 115.9(5)
C70 C65 B1 121.1(6)
C49 C51 H51A 109.5
C49 C51 H51B 109.5
C49 C51 H51C 109.5
H51A C51 H51B 109.5
H51A C51 H51C 109.5
H51B C51 H51C 109.5
C81 C83 H83A 109.5
C81 C83 H83B 109.5
C81 C83 H83C 109.5
H83A C83 H83B 109.5
H83A C83 H83C 109.5
H83B C83 H83C 109.5
C17 C19 H19A 109.5
C17 C19 H19B 109.5
C17 C19 H19C 109.5
H19A C19 H19B 109.5
H19A C19 H19C 109.5
H19B C19 H19C 109.5
C9 C13 H13 108.7
C9 C13 C14 112.3(6)
C15 C13 C9 109.5(6)
C15 C13 H13 108.7
C15 C13 C14 108.8(6)
C14 C13 H13 108.7
C17 C18 H18A 109.5
C17 C18 H18B 109.5
C17 C18 H18C 109.5
H18A C18 H18B 109.5
H18A C18 H18C 109.5
H18B C18 H18C 109.5
C1 C2 H2 119.2
C3 C2 C1 121.6(6)
C3 C2 H2 119.2
C77 C78 H78A 109.5
C77 C78 H78B 109.5
C77 C78 H78C 109.5
H78A C78 H78B 109.5
H78A C78 H78C 109.5
H78B C78 H78C 109.5
O6 C93 H93A 109.5
O6 C93 H93B 109.5
O6 C93 H93C 109.5
H93A C93 H93B 109.5
H93A C93 H93C 109.5
H93B C93 H93C 109.5
O5 C80 H80A 109.5
O5 C80 H80B 109.5
O5 C80 H80C 109.5
H80A C80 H80B 109.5
H80A C80 H80C 109.5
H80B C80 H80C 109.5
C56 C62 H62 107.7
C56 C62 C63 110.6(6)
C63 C62 H62 107.7
C64 C62 C56 114.2(7)
C64 C62 H62 107.7
C64 C62 C63 108.6(8)
C94 C96 H96A 109.5
C94 C96 H96B 109.5
C94 C96 H96C 109.5
H96A C96 H96B 109.5
H96A C96 H96C 109.5
H96B C96 H96C 109.5
C22 C26 H26 108.2
C27 C26 C22 110.7(6)
C27 C26 H26 108.2
C27 C26 C28 109.6(8)
C28 C26 C22 111.9(6)
C28 C26 H26 108.2
C45 C46 H46A 109.5
C45 C46 H46B 109.5
C45 C46 H46C 109.5
H46A C46 H46B 109.5
H46A C46 H46C 109.5
H46B C46 H46C 109.5
C37 C36 H36 120.2
C37 C36 C35 119.6(6)
C35 C36 H36 120.2
C24 C30 H30 108.3
C24 C30 C31 111.7(6)
C31 C30 H30 108.3
C32 C30 C24 110.7(6)
C32 C30 H30 108.3
C32 C30 C31 109.5(7)
C77 C79 H79A 109.5
C77 C79 H79B 109.5
C77 C79 H79C 109.5
H79A C79 H79B 109.5
H79A C79 H79C 109.5
H79B C79 H79C 109.5
C58 C60 H60A 109.5
C58 C60 H60B 109.5
C58 C60 H60C 109.5
H60A C60 H60B 109.5
H60A C60 H60C 109.5
H60B C60 H60C 109.5
C81 C82 H82A 109.5
C81 C82 H82B 109.5
C81 C82 H82C 109.5
H82A C82 H82B 109.5
H82A C82 H82C 109.5
H82B C82 H82C 109.5
O3 C48 H48A 109.5
O3 C48 H48B 109.5
O3 C48 H48C 109.5
H48A C48 H48B 109.5
H48A C48 H48C 109.5
H48B C48 H48C 109.5
C94 C95 H95A 109.5
C94 C95 H95B 109.5
C94 C95 H95C 109.5
H95A C95 H95B 109.5
H95A C95 H95C 109.5
H95B C95 H95C 109.5
C13 C15 H15A 109.5
C13 C15 H15B 109.5
C13 C15 H15C 109.5
H15A C15 H15B 109.5
H15A C15 H15C 109.5
H15B C15 H15C 109.5
C90 C91 H91A 109.5
C90 C91 H91B 109.5
C90 C91 H91C 109.5
H91A C91 H91B 109.5
H91A C91 H91C 109.5
H91B C91 H91C 109.5
C45 C47 H47A 109.5
C45 C47 H47B 109.5
C45 C47 H47C 109.5
H47A C47 H47B 109.5
H47A C47 H47C 109.5
H47B C47 H47C 109.5
C58 C59 H59A 109.5
C58 C59 H59B 109.5
C58 C59 H59C 109.5
H59A C59 H59B 109.5
H59A C59 H59C 109.5
H59B C59 H59C 109.5
O4 C61 H61A 109.5
O4 C61 H61B 109.5
O4 C61 H61C 109.5
H61A C61 H61B 109.5
H61A C61 H61C 109.5
H61B C61 H61C 109.5
C90 C92 H92A 109.5
C90 C92 H92B 109.5
C90 C92 H92C 109.5
H92A C92 H92B 109.5
H92A C92 H92C 109.5
H92B C92 H92C 109.5
C34 C35 H35 119.6
C36 C35 C34 120.8(7)
C36 C35 H35 119.6
C30 C31 H31A 109.5
C30 C31 H31B 109.5
C30 C31 H31C 109.5
H31A C31 H31B 109.5
H31A C31 H31C 109.5
H31B C31 H31C 109.5
O2 C29 H29A 109.5
O2 C29 H29B 109.5
O2 C29 H29C 109.5
H29A C29 H29B 109.5
H29A C29 H29C 109.5
H29B C29 H29C 109.5
O1 C16 H16A 109.5
O1 C16 H16B 109.5
O1 C16 H16C 109.5
H16A C16 H16B 109.5
H16A C16 H16C 109.5
H16B C16 H16C 109.5
C13 C14 H14A 109.5
C13 C14 H14B 109.5
C13 C14 H14C 109.5
H14A C14 H14B 109.5
H14A C14 H14C 109.5
H14B C14 H14C 109.5
C62 C63 H63A 109.5
C62 C63 H63B 109.5
C62 C63 H63C 109.5
H63A C63 H63B 109.5
H63A C63 H63C 109.5
H63B C63 H63C 109.5
C30 C32 H32A 109.5
C30 C32 H32B 109.5
C30 C32 H32C 109.5
H32A C32 H32B 109.5
H32A C32 H32C 109.5
H32B C32 H32C 109.5
C33 B1 Fe1 109.0(4)
C33 B1 C65 109.5(5)
C1 B1 Fe1 106.1(4)
C1 B1 C33 114.5(5)
C1 B1 C65 119.2(5)
C65 B1 Fe1 96.6(4)
C26 C27 H27A 109.5
C26 C27 H27B 109.5
C26 C27 H27C 109.5
H27A C27 H27B 109.5
H27A C27 H27C 109.5
H27B C27 H27C 109.5
C62 C64 H64A 109.5
C62 C64 H64B 109.5
C62 C64 H64C 109.5
H64A C64 H64B 109.5
H64A C64 H64C 109.5
H64B C64 H64C 109.5
C26 C28 H28A 109.5
C26 C28 H28B 109.5
C26 C28 H28C 109.5
H28A C28 H28B 109.5
H28A C28 H28C 109.5
H28B C28 H28C 109.5

loop_
_geom_bond_atom_site_label_1
_geom_bond_atom_site_label_2
_geom_bond_distance
Br1 Fe1 2.4064(12)
Fe1 P3 2.4359(17)
Fe1 P1 2.3488(18)
Fe1 P2 2.3763(17)
Fe1 B1 2.455(7)
P3 C84 1.834(6)
P3 C71 1.837(7)
P3 C66 1.828(6)
P1 C7 1.826(7)
P1 C20 1.826(6)
P1 C6 1.824(6)
P2 C52 1.811(7)
P2 C39 1.827(6)
P2 C38 1.819(7)
O4 C55 1.386(7)
O4 C61 1.417(8)
O6 C87 1.393(7)
O6 C93 1.428(8)
O5 C74 1.388(7)
O5 C80 1.428(8)
O1 C10 1.393(7)
O1 C16 1.421(8)
O3 C42 1.392(7)
O3 C48 1.425(8)
O2 C23 1.400(8)
O2 C29 1.417(8)
C85 H85 0.9500
C85 C84 1.390(8)
C85 C86 1.399(8)
C8 H8 0.9500
C8 C7 1.416(8)
C8 C9 1.382(9)
C76 H76 0.9500
C76 C71 1.397(9)
C76 C75 1.388(9)
C7 C12 1.392(9)
C84 C89 1.400(9)
C55 C54 1.406(9)
C55 C56 1.406(9)
C54 C53 1.398(9)
C54 C58 1.511(9)
C20 C21 1.401(9)
C20 C25 1.393(9)
C71 C72 1.396(9)
C57 H57 0.9500
C57 C56 1.382(9)
C57 C52 1.401(9)
C72 H72 0.9500
C72 C73 1.397(9)
C56 C62 1.512(9)
C53 H53 0.9500
C53 C52 1.394(9)
C5 H5 0.9500
C5 C6 1.374(8)
C5 C4 1.397(9)
C6 C1 1.419(8)
C87 C86 1.401(9)
C87 C88 1.387(8)
C21 H21 0.9500
C21 C22 1.375(9)
C22 C23 1.407(10)
C22 C26 1.525(9)
C9 C10 1.411(9)
C9 C13 1.522(9)
C25 H25 0.9500
C25 C24 1.398(9)
C86 C90 1.527(9)
C41 C42 1.411(9)
C41 C40 1.399(8)
C41 C45 1.521(9)
C74 C75 1.417(9)
C74 C73 1.397(8)
C75 C81 1.516(9)
C33 C38 1.397(8)
C33 C34 1.411(9)
C33 B1 1.606(9)
C42 C43 1.386(10)
C40 H40 0.9500
C40 C39 1.395(9)
C39 C44 1.405(9)
C66 C67 1.401(8)
C66 C65 1.427(8)
C73 C77 1.520(9)
C1 C2 1.407(9)
C1 B1 1.583(9)
C10 C11 1.389(8)
C50 H50A 0.9800
C50 H50B 0.9800
C50 H50C 0.9800
C50 C49 1.523(9)
C4 H4 0.9500
C4 C3 1.413(10)
C49 H49 1.0000
C49 C43 1.518(9)
C49 C51 1.534(9)
C12 H12 0.9500
C12 C11 1.402(9)
C67 H67 0.9500
C67 C68 1.392(10)
C70 H70 0.9500
C70 C69 1.389(9)
C70 C65 1.410(9)
C3 H3 0.9500
C3 C2 1.377(9)
C77 H77 1.0000
C77 C78 1.532(9)
C77 C79 1.542(9)
C38 C37 1.406(9)
C58 H58 1.0000
C58 C60 1.542(9)
C58 C59 1.532(11)
C90 H90 1.0000
C90 C91 1.534(10)
C90 C92 1.522(9)
C17 H17 1.0000
C17 C11 1.519(9)
C17 C19 1.532(10)
C17 C18 1.527(9)
C81 H81 1.0000
C81 C83 1.526(9)
C81 C82 1.528(10)
C44 H44 0.9500
C44 C43 1.397(8)
C23 C24 1.398(10)
C88 C89 1.389(8)
C88 C94 1.531(9)
C45 H45 1.0000
C45 C46 1.531(10)
C45 C47 1.536(10)
C89 H89 0.9500
C69 H69 0.9500
C69 C68 1.386(10)
C68 H68 0.9500
C34 H34 0.9500
C34 C35 1.402(10)
C94 H94 1.0000
C94 C96 1.524(11)
C94 C95 1.542(11)
C37 H37 0.9500
C37 C36 1.381(10)
C24 C30 1.525(10)
C65 B1 1.615(9)
C51 H51A 0.9800
C51 H51B 0.9800
C51 H51C 0.9800
C83 H83A 0.9800
C83 H83B 0.9800
C83 H83C 0.9800
C19 H19A 0.9800
C19 H19B 0.9800
C19 H19C 0.9800
C13 H13 1.0000
C13 C15 1.519(10)
C13 C14 1.543(11)
C18 H18A 0.9800
C18 H18B 0.9800
C18 H18C 0.9800
C2 H2 0.9500
C78 H78A 0.9800
C78 H78B 0.9800
C78 H78C 0.9800
C93 H93A 0.9800
C93 H93B 0.9800
C93 H93C 0.9800
C80 H80A 0.9800
C80 H80B 0.9800
C80 H80C 0.9800
C62 H62 1.0000
C62 C63 1.547(10)
C62 C64 1.508(12)
C96 H96A 0.9800
C96 H96B 0.9800
C96 H96C 0.9800
C26 H26 1.0000
C26 C27 1.509(11)
C26 C28 1.520(12)
C46 H46A 0.9800
C46 H46B 0.9800
C46 H46C 0.9800
C36 H36 0.9500
C36 C35 1.384(10)
C30 H30 1.0000
C30 C31 1.533(9)
C30 C32 1.520(11)
C79 H79A 0.9800
C79 H79B 0.9800
C79 H79C 0.9800
C60 H60A 0.9800
C60 H60B 0.9800
C60 H60C 0.9800
C82 H82A 0.9800
C82 H82B 0.9800
C82 H82C 0.9800
C48 H48A 0.9800
C48 H48B 0.9800
C48 H48C 0.9800
C95 H95A 0.9800
C95 H95B 0.9800
C95 H95C 0.9800
C15 H15A 0.9800
C15 H15B 0.9800
C15 H15C 0.9800
C91 H91A 0.9800
C91 H91B 0.9800
C91 H91C 0.9800
C47 H47A 0.9800
C47 H47B 0.9800
C47 H47C 0.9800
C59 H59A 0.9800
C59 H59B 0.9800
C59 H59C 0.9800
C61 H61A 0.9800
C61 H61B 0.9800
C61 H61C 0.9800
C92 H92A 0.9800
C92 H92B 0.9800
C92 H92C 0.9800
C35 H35 0.9500
C31 H31A 0.9800
C31 H31B 0.9800
C31 H31C 0.9800
C29 H29A 0.9800
C29 H29B 0.9800
C29 H29C 0.9800
C16 H16A 0.9800
C16 H16B 0.9800
C16 H16C 0.9800
C14 H14A 0.9800
C14 H14B 0.9800
C14 H14C 0.9800
C63 H63A 0.9800
C63 H63B 0.9800
C63 H63C 0.9800
C32 H32A 0.9800
C32 H32B 0.9800
C32 H32C 0.9800
C27 H27A 0.9800
C27 H27B 0.9800
C27 H27C 0.9800
C64 H64A 0.9800
C64 H64B 0.9800
C64 H64C 0.9800
C28 H28A 0.9800
C28 H28B 0.9800
C28 H28C 0.9800
